data_2209294
loop_
_publ_author_name
'Zhao, Shan-Shan'
'Zhao, Ji-Quan'
'Zhao, Dong-Min'

_publ_section_title
3-<i>tert</i>-Butyl-5-{[5-(2,2-dimethyl-1,3-dioxolan-4-yl)-2,2-dimethyl-tetrahydrofuro[2,3-<i>d</i>][1,3]dioxol-6-yloxy]methyl}-2-hydroxybenzaldehyde
_journal_coeditor_code RZ2030
_journal_issue 6
_journal_name_full 'Acta Crystallographica Section E'
_journal_page_first o2537
_journal_page_last o2538
_journal_paper_doi 10.1107/S1600536806019209
_journal_volume 62
_journal_year 2006
_chemical_formula_iupac 'C24 H34 O8'
_chemical_formula_moiety 'C24 H34 O8'
_chemical_formula_sum 'C24 H34 O8'
_chemical_formula_weight 450.51
_chemical_name_systematic
;
3-tert-Butyl-5-{[5-(2,2-dimethyl-1,3-dioxolan-4-yl)-2,2-dimethyl-
tetrahydrofuro[2,3-d][1,3]dioxol-6-yloxy]methyl}-2-hydroxybenzaldehyde
;
_space_group_IT_number 4
_symmetry_cell_setting monoclinic
_symmetry_space_group_name_Hall 'P 2yb'
_symmetry_space_group_name_H-M 'P 1 21 1'
_atom_sites_solution_hydrogens geom
_atom_sites_solution_primary direct
_atom_sites_solution_secondary difmap
_cell_angle_alpha 90.00
_cell_angle_beta 101.552(6)
_cell_angle_gamma 90.00
_cell_formula_units_Z 2
_cell_length_a 10.288(4)
_cell_length_b 9.992(3)
_cell_length_c 11.983(4)
_cell_measurement_reflns_used 2420
_cell_measurement_temperature 294(2)
_cell_measurement_theta_max 23.43
_cell_measurement_theta_min 2.68
_cell_volume 1206.9(7)
_computing_cell_refinement 'SAINT (Bruker, 1997)'
_computing_data_collection 'SMART (Bruker, 1997)'
_computing_data_reduction SAINT
_computing_molecular_graphics 'SHELXTL (Bruker, 1997) and PLATON (Spek, 2003)'
_computing_publication_material SHELXTL
_computing_structure_refinement 'SHELXL97 (Sheldrick, 1997)'
_computing_structure_solution 'SHELXS97 (Sheldrick, 1997)'
_diffrn_ambient_temperature 294(2)
_diffrn_measured_fraction_theta_full 0.994
_diffrn_measured_fraction_theta_max 0.994
_diffrn_measurement_device_type 'Bruker SMART CCD area-detector'
_diffrn_measurement_method '\f and \w'
_diffrn_radiation_monochromator graphite
_diffrn_radiation_source 'fine-focus sealed tube'
_diffrn_radiation_type MoK\a
_diffrn_radiation_wavelength 0.71073
_diffrn_reflns_av_R_equivalents 0.0310
_diffrn_reflns_av_sigmaI/netI 0.0350
_diffrn_reflns_limit_h_max 12
_diffrn_reflns_limit_h_min -12
_diffrn_reflns_limit_k_max 5
_diffrn_reflns_limit_k_min -12
_diffrn_reflns_limit_l_max 14
_diffrn_reflns_limit_l_min -15
_diffrn_reflns_number 6896
_diffrn_reflns_theta_full 26.55
_diffrn_reflns_theta_max 26.55
_diffrn_reflns_theta_min 1.73
_diffrn_standards_decay_% 0
_diffrn_standards_interval_count 0
_diffrn_standards_interval_time 0
_diffrn_standards_number 0
_exptl_absorpt_coefficient_mu 0.092
_exptl_absorpt_correction_T_max 0.9854
_exptl_absorpt_correction_T_min 0.9764
_exptl_absorpt_correction_type multi-scan
_exptl_absorpt_process_details '(SADABS; Sheldrick, 1996)'
_exptl_crystal_colour colourless
_exptl_crystal_density_diffrn 1.240
_exptl_crystal_density_method 'not measured'
_exptl_crystal_description block
_exptl_crystal_F_000 484
_exptl_crystal_size_max 0.26
_exptl_crystal_size_mid 0.22
_exptl_crystal_size_min 0.16
_refine_diff_density_max 0.309
_refine_diff_density_min -0.261
_refine_ls_abs_structure_details 'none, Friedel Pairs merged'
_refine_ls_extinction_method none
_refine_ls_goodness_of_fit_ref 1.018
_refine_ls_hydrogen_treatment mixed
_refine_ls_matrix_type full
_refine_ls_number_parameters 300
_refine_ls_number_reflns 2644
_refine_ls_number_restraints 14
_refine_ls_restrained_S_all 1.055
_refine_ls_R_factor_all 0.0754
_refine_ls_R_factor_gt 0.0445
_refine_ls_shift/su_max 0.001
_refine_ls_shift/su_mean 0.000
_refine_ls_structure_factor_coef Fsqd
_refine_ls_weighting_details 'calc w=1/[\s^2^(Fo^2^)+(0.066P)^2^+0.1782P] where P=(Fo^2^+2Fc^2^)/3'
_refine_ls_weighting_scheme calc
_refine_ls_wR_factor_gt 0.1067
_refine_ls_wR_factor_ref 0.1262
_reflns_number_gt 1831
_reflns_number_total 2644
_reflns_threshold_expression I>2\s(I)
_cod_data_source_file rz2030.cif
_cod_data_source_block 3
_cod_depositor_comments
;
The following automatic conversions were performed:
'_symmetry_cell_setting' value 'Monoclinic' changed to 'monoclinic'
according to '/home/saulius/struct/CIF-dictionaries/cif_core.dic'
dictionary named 'cif_core.dic' version 2.4.1 from 2010-06-29.

Automatic conversion script
Id: cif_fix_enum 1527 2010-12-29 10:47:43Z saulius 

The following automatic conversions were performed:

'_symmetry_cell_setting' value 'Monoclinic' changed to 'monoclinic'
according to /home/saulius/struct/CIF-dictionaries/cif_core.dic
dictionary named 'cif_core.dic' version 2.4.1 from 2010-06-29.

Automatic conversion script
Id: cif_fix_values 1715 2011-07-08 13:25:40Z adriana 
;
_cod_original_sg_symbol_H-M 'P 21'
_cod_database_code 2209294
_cod_database_fobs_code 2209294

loop_
_symmetry_equiv_pos_as_xyz
'x, y, z'
'-x, y+1/2, -z'

loop_
_atom_site_type_symbol
_atom_site_label
_atom_site_fract_x
_atom_site_fract_y
_atom_site_fract_z
_atom_site_U_iso_or_equiv
_atom_site_adp_type
_atom_site_calc_flag
_atom_site_refinement_flags
_atom_site_occupancy
O O1 0.1023(3) 0.2965(3) 0.9930(2) 0.0679(8) Uani d D 1
H H1 0.015(4) 0.301(6) 1.000(5) 0.099(17) Uiso d D 1
O O2 -0.1408(3) 0.3831(4) 0.9716(3) 0.0789(9) Uani d . 1
O O3 0.0917(2) 0.7819(2) 0.64049(18) 0.0503(6) Uani d . 1
O O4 -0.0362(2) 0.8290(3) 0.4037(2) 0.0589(7) Uani d . 1
O O5 -0.2263(2) 0.6466(3) 0.5789(2) 0.0601(7) Uani d . 1
O O6 -0.4041(3) 0.7580(4) 0.4823(4) 0.1014(13) Uani d . 1
O O7 0.1763(3) 0.5978(2) 0.4034(2) 0.0568(7) Uani d . 1
O O8 0.0926(3) 0.7598(3) 0.2764(2) 0.0854(10) Uani d . 1
C C1 0.1675(3) 0.6256(4) 0.7983(3) 0.0467(8) Uani d . 1
C C2 0.2667(3) 0.5314(4) 0.8375(3) 0.0490(9) Uani d . 1
H H2 0.3492 0.5445 0.8186 0.059 Uiso calc R 1
C C3 0.2510(4) 0.4192(4) 0.9029(3) 0.0497(9) Uani d . 1
C C4 0.1250(4) 0.4025(4) 0.9288(3) 0.0491(8) Uani d . 1
C C5 0.0224(3) 0.4933(4) 0.8886(3) 0.0474(8) Uani d . 1
C C6 0.0441(3) 0.6033(4) 0.8241(3) 0.0476(8) Uani d . 1
H H6 -0.0250 0.6627 0.7980 0.057 Uiso calc R 1
C C7 0.3643(4) 0.3190(5) 0.9411(3) 0.0656(11) Uani d . 1
C C8 0.3204(6) 0.1791(5) 0.8930(5) 0.0896(16) Uani d . 1
H H8A 0.3945 0.1189 0.9085 0.134 Uiso calc R 1
H H8B 0.2886 0.1853 0.8122 0.134 Uiso calc R 1
H H8C 0.2508 0.1462 0.9283 0.134 Uiso calc R 1
C C9 0.3988(5) 0.3144(7) 1.0736(4) 0.0962(18) Uani d . 1
H H9A 0.4318 0.4001 1.1025 0.144 Uiso calc R 1
H H9B 0.4653 0.2474 1.0980 0.144 Uiso calc R 1
H H9C 0.3205 0.2929 1.1021 0.144 Uiso calc R 1
C C10 0.4904(4) 0.3583(6) 0.9000(4) 0.0853(15) Uani d . 1
H H10A 0.5214 0.4432 0.9322 0.128 Uiso calc R 1
H H10B 0.4715 0.3647 0.8184 0.128 Uiso calc R 1
H H10C 0.5574 0.2916 0.9236 0.128 Uiso calc R 1
C C11 -0.1106(4) 0.4735(5) 0.9127(3) 0.0639(11) Uani d . 1
H H11 -0.1765 0.5338 0.8810 0.077 Uiso calc R 1
C C12 0.1971(3) 0.7468(4) 0.7339(3) 0.0532(9) Uani d . 1
H H12A 0.2142 0.8220 0.7859 0.064 Uiso calc R 1
H H12B 0.2771 0.7304 0.7047 0.064 Uiso calc R 1
C C13 0.0707(3) 0.6870(3) 0.5496(3) 0.0413(8) Uani d . 1
H H13 0.0759 0.5944 0.5772 0.050 Uiso calc R 1
C C14 -0.0630(4) 0.7183(4) 0.4720(3) 0.0466(8) Uani d . 1
H H14 -0.0912 0.6412 0.4225 0.056 Uiso calc R 1
C C15 0.0930(4) 0.8160(4) 0.3844(3) 0.0526(9) Uani d . 1
H H15 0.1391 0.9024 0.3928 0.063 Uiso calc R 1
C C16 0.1659(4) 0.7137(3) 0.4695(3) 0.0458(8) Uani d . 1
H H16 0.2525 0.7462 0.5098 0.055 Uiso calc R 1
C C17 -0.1761(3) 0.7605(4) 0.5285(3) 0.0505(9) Uani d . 1
H H17 -0.1448 0.8279 0.5871 0.061 Uiso calc R 1
C C18 -0.2963(4) 0.8138(5) 0.4449(4) 0.0714(12) Uani d . 1
H H18A -0.2994 0.9108 0.4472 0.086 Uiso calc R 1
H H18B -0.2946 0.7855 0.3678 0.086 Uiso calc R 1
C C19 -0.3644(4) 0.6392(5) 0.5401(4) 0.0697(12) Uani d . 1
C C20 -0.3981(6) 0.5218(7) 0.4613(7) 0.134(3) Uani d U 1
H H20A -0.3777 0.4403 0.5035 0.201 Uiso calc R 1
H H20B -0.3472 0.5264 0.4025 0.201 Uiso calc R 1
H H20C -0.4910 0.5238 0.4277 0.201 Uiso calc R 1
C C21 -0.4299(6) 0.6271(11) 0.6403(6) 0.156(3) Uani d U 1
H H21A -0.4154 0.7076 0.6847 0.234 Uiso calc R 1
H H21B -0.3928 0.5524 0.6863 0.234 Uiso calc R 1
H H21C -0.5234 0.6135 0.6142 0.234 Uiso calc R 1
C C22 0.1578(4) 0.6354(4) 0.2863(3) 0.0549(9) Uani d . 1
C C23 0.0694(6) 0.5346(6) 0.2161(4) 0.1034(19) Uani d . 1
H H23A 0.0504 0.5628 0.1379 0.155 Uiso calc R 1
H H23B -0.0119 0.5272 0.2433 0.155 Uiso calc R 1
H H23C 0.1131 0.4493 0.2219 0.155 Uiso calc R 1
C C24 0.2892(5) 0.6497(8) 0.2513(4) 0.103(2) Uani d . 1
H H24A 0.3421 0.7148 0.2990 0.155 Uiso calc R 1
H H24B 0.2753 0.6782 0.1733 0.155 Uiso calc R 1
H H24C 0.3343 0.5650 0.2592 0.155 Uiso calc R 1

loop_
_atom_site_aniso_label
_atom_site_aniso_U_11
_atom_site_aniso_U_22
_atom_site_aniso_U_33
_atom_site_aniso_U_12
_atom_site_aniso_U_13
_atom_site_aniso_U_23
O1 0.078(2) 0.0662(19) 0.0634(16) 0.0010(17) 0.0235(15) 0.0105(15)
O2 0.0735(19) 0.097(2) 0.0728(19) -0.0167(18) 0.0300(15) -0.0030(19)
O3 0.0585(14) 0.0433(13) 0.0455(12) 0.0015(12) 0.0018(11) -0.0030(11)
O4 0.0596(15) 0.0560(17) 0.0617(15) 0.0130(13) 0.0134(12) 0.0235(14)
O5 0.0444(13) 0.0616(17) 0.0737(17) 0.0050(13) 0.0103(11) 0.0162(15)
O6 0.0512(17) 0.068(2) 0.170(4) 0.0052(16) -0.014(2) 0.028(2)
O7 0.0780(17) 0.0480(15) 0.0460(13) 0.0135(13) 0.0162(12) 0.0070(12)
O8 0.136(3) 0.074(2) 0.0483(15) 0.043(2) 0.0234(17) 0.0148(15)
C1 0.0479(18) 0.052(2) 0.0378(16) -0.0008(17) 0.0031(14) -0.0031(17)
C2 0.0438(18) 0.057(2) 0.0450(19) -0.0009(17) 0.0066(15) -0.0060(17)
C3 0.055(2) 0.054(2) 0.0405(17) 0.0039(18) 0.0100(15) -0.0040(16)
C4 0.061(2) 0.050(2) 0.0368(17) 0.0006(18) 0.0111(15) -0.0017(16)
C5 0.0485(19) 0.057(2) 0.0364(17) -0.0034(17) 0.0076(14) -0.0099(17)
C6 0.0446(18) 0.057(2) 0.0380(17) 0.0052(17) 0.0010(13) -0.0059(17)
C7 0.068(2) 0.069(3) 0.059(2) 0.022(2) 0.0109(19) 0.007(2)
C8 0.118(4) 0.063(3) 0.094(4) 0.030(3) 0.036(3) 0.009(3)
C9 0.096(3) 0.119(5) 0.066(3) 0.042(4) 0.000(2) 0.016(3)
C10 0.060(3) 0.105(4) 0.092(3) 0.031(3) 0.018(2) 0.006(3)
C11 0.058(2) 0.083(3) 0.051(2) -0.004(2) 0.0141(18) -0.013(2)
C12 0.055(2) 0.055(2) 0.0462(18) -0.0019(18) 0.0004(16) 0.0002(18)
C13 0.0504(19) 0.0310(16) 0.0420(17) 0.0006(14) 0.0084(14) -0.0006(14)
C14 0.054(2) 0.0389(19) 0.0446(17) -0.0008(15) 0.0037(15) 0.0028(16)
C15 0.063(2) 0.044(2) 0.0521(19) -0.0033(18) 0.0136(16) 0.0091(18)
C16 0.0496(19) 0.0393(19) 0.0472(18) -0.0046(15) 0.0065(15) 0.0029(16)
C17 0.0485(19) 0.045(2) 0.057(2) 0.0029(17) 0.0081(16) -0.0038(18)
C18 0.057(2) 0.065(3) 0.090(3) 0.011(2) 0.009(2) 0.013(3)
C19 0.043(2) 0.069(3) 0.094(3) 0.004(2) 0.006(2) 0.012(3)
C20 0.113(4) 0.077(4) 0.186(6) -0.008(3) -0.033(4) -0.010(4)
C21 0.100(4) 0.232(8) 0.153(5) 0.019(5) 0.066(4) 0.026(6)
C22 0.066(2) 0.053(2) 0.0466(19) 0.006(2) 0.0151(17) 0.0085(19)
C23 0.143(5) 0.102(4) 0.059(3) -0.027(4) 0.006(3) -0.004(3)
C24 0.084(3) 0.146(6) 0.090(3) 0.015(4) 0.044(3) 0.036(4)

loop_
_atom_type_symbol
_atom_type_description
_atom_type_scat_dispersion_real
_atom_type_scat_dispersion_imag
_atom_type_scat_source
C C 0.0033 0.0000 'International Tables Vol C Tables 4.2.6.8 and 6.1.1.4'
H H 0.0000 0.0000 'International Tables Vol C Tables 4.2.6.8 and 6.1.1.4'
O O 0.0106 0.0000 'International Tables Vol C Tables 4.2.6.8 and 6.1.1.4'

loop_
_geom_angle_atom_site_label_1
_geom_angle_atom_site_label_2
_geom_angle_atom_site_label_3
_geom_angle
_geom_angle_publ_flag
C4 O1 H1 107(4) ?
C13 O3 C12 114.0(3) yes
C15 O4 C14 108.7(3) ?
C19 O5 C17 109.1(3) ?
C19 O6 C18 109.1(3) ?
C16 O7 C22 108.9(3) ?
C22 O8 C15 111.1(3) ?
C6 C1 C2 117.2(3) ?
C6 C1 C12 122.3(3) yes
C2 C1 C12 120.4(3) yes
C3 C2 C1 124.8(3) ?
C3 C2 H2 117.6 ?
C1 C2 H2 117.6 ?
C2 C3 C4 115.8(3) ?
C2 C3 C7 121.7(3) ?
C4 C3 C7 122.5(3) ?
O1 C4 C3 119.4(3) ?
O1 C4 C5 119.7(3) ?
C3 C4 C5 120.9(3) ?
C6 C5 C4 120.6(3) ?
C6 C5 C11 118.5(3) ?
C4 C5 C11 120.9(4) ?
C1 C6 C5 120.6(3) ?
C1 C6 H6 119.7 ?
C5 C6 H6 119.7 ?
C10 C7 C3 112.3(4) ?
C10 C7 C8 108.4(4) ?
C3 C7 C8 109.3(4) ?
C10 C7 C9 107.6(4) ?
C3 C7 C9 109.1(3) ?
C8 C7 C9 110.1(4) ?
C7 C8 H8A 109.5 ?
C7 C8 H8B 109.5 ?
H8A C8 H8B 109.5 ?
C7 C8 H8C 109.5 ?
H8A C8 H8C 109.5 ?
H8B C8 H8C 109.5 ?
C7 C9 H9A 109.5 ?
C7 C9 H9B 109.5 ?
H9A C9 H9B 109.5 ?
C7 C9 H9C 109.5 ?
H9A C9 H9C 109.5 ?
H9B C9 H9C 109.5 ?
C7 C10 H10A 109.5 ?
C7 C10 H10B 109.5 ?
H10A C10 H10B 109.5 ?
C7 C10 H10C 109.5 ?
H10A C10 H10C 109.5 ?
H10B C10 H10C 109.5 ?
O2 C11 C5 124.6(4) yes
O2 C11 H11 117.7 ?
C5 C11 H11 117.7 ?
O3 C12 C1 113.5(3) yes
O3 C12 H12A 108.9 ?
C1 C12 H12A 108.9 ?
O3 C12 H12B 108.9 ?
C1 C12 H12B 108.9 ?
H12A C12 H12B 107.7 ?
O3 C13 C16 110.2(3) yes
O3 C13 C14 107.9(3) yes
C16 C13 C14 101.2(3) ?
O3 C13 H13 112.3 ?
C16 C13 H13 112.3 ?
C14 C13 H13 112.3 ?
O4 C14 C17 107.0(3) ?
O4 C14 C13 104.6(3) ?
C17 C14 C13 117.5(3) ?
O4 C14 H14 109.1 ?
C17 C14 H14 109.1 ?
C13 C14 H14 109.1 ?
O4 C15 O8 111.1(3) ?
O4 C15 C16 107.8(3) ?
O8 C15 C16 104.9(3) ?
O4 C15 H15 111.0 ?
O8 C15 H15 111.0 ?
C16 C15 H15 111.0 ?
O7 C16 C13 109.8(3) ?
O7 C16 C15 104.8(3) ?
C13 C16 C15 104.3(3) ?
O7 C16 H16 112.5 ?
C13 C16 H16 112.5 ?
C15 C16 H16 112.5 ?
O5 C17 C14 109.9(3) ?
O5 C17 C18 104.0(3) ?
C14 C17 C18 113.5(3) ?
O5 C17 H17 109.8 ?
C14 C17 H17 109.8 ?
C18 C17 H17 109.8 ?
O6 C18 C17 104.0(3) ?
O6 C18 H18A 111.0 ?
C17 C18 H18A 111.0 ?
O6 C18 H18B 111.0 ?
C17 C18 H18B 111.0 ?
H18A C18 H18B 109.0 ?
O6 C19 O5 107.2(3) ?
O6 C19 C21 109.5(5) ?
O5 C19 C21 109.1(4) ?
O6 C19 C20 110.2(4) ?
O5 C19 C20 109.9(4) ?
C21 C19 C20 110.9(6) ?
C19 C20 H20A 109.5 ?
C19 C20 H20B 109.5 ?
H20A C20 H20B 109.5 ?
C19 C20 H20C 109.5 ?
H20A C20 H20C 109.5 ?
H20B C20 H20C 109.5 ?
C19 C21 H21A 109.5 ?
C19 C21 H21B 109.5 ?
H21A C21 H21B 109.5 ?
C19 C21 H21C 109.5 ?
H21A C21 H21C 109.5 ?
H21B C21 H21C 109.5 ?
O8 C22 O7 106.5(3) ?
O8 C22 C23 108.7(4) ?
O7 C22 C23 108.8(3) ?
O8 C22 C24 109.5(4) ?
O7 C22 C24 110.4(3) ?
C23 C22 C24 112.7(4) ?
C22 C23 H23A 109.5 ?
C22 C23 H23B 109.5 ?
H23A C23 H23B 109.5 ?
C22 C23 H23C 109.5 ?
H23A C23 H23C 109.5 ?
H23B C23 H23C 109.5 ?
C22 C24 H24A 109.5 ?
C22 C24 H24B 109.5 ?
H24A C24 H24B 109.5 ?
C22 C24 H24C 109.5 ?
H24A C24 H24C 109.5 ?
H24B C24 H24C 109.5 ?

loop_
_geom_bond_atom_site_label_1
_geom_bond_atom_site_label_2
_geom_bond_distance
_geom_bond_publ_flag
O1 C4 1.357(4) ?
O1 H1 0.92(4) ?
O2 C11 1.224(5) yes
O3 C13 1.428(4) yes
O3 C12 1.437(4) yes
O4 C15 1.401(4) ?
O4 C14 1.435(4) ?
O5 C19 1.406(4) ?
O5 C17 1.432(4) ?
O6 C19 1.393(6) ?
O6 C18 1.394(5) ?
O7 C16 1.420(4) ?
O7 C22 1.428(4) ?
O8 C22 1.407(5) ?
O8 C15 1.410(5) ?
C1 C6 1.384(5) ?
C1 C2 1.399(5) ?
C1 C12 1.499(5) yes
C2 C3 1.396(5) ?
C2 H2 0.9300 ?
C3 C4 1.402(5) ?
C3 C7 1.535(5) ?
C4 C5 1.402(5) ?
C5 C6 1.388(5) ?
C5 C11 1.467(5) ?
C6 H6 0.9300 ?
C7 C10 1.527(6) ?
C7 C8 1.544(7) ?
C7 C9 1.557(6) ?
C8 H8A 0.9600 ?
C8 H8B 0.9600 ?
C8 H8C 0.9600 ?
C9 H9A 0.9600 ?
C9 H9B 0.9600 ?
C9 H9C 0.9600 ?
C10 H10A 0.9600 ?
C10 H10B 0.9600 ?
C10 H10C 0.9600 ?
C11 H11 0.9300 ?
C12 H12A 0.9700 ?
C12 H12B 0.9700 ?
C13 C16 1.525(5) ?
C13 C14 1.530(4) ?
C13 H13 0.9800 ?
C14 C17 1.519(5) ?
C14 H14 0.9800 ?
C15 C16 1.530(5) ?
C15 H15 0.9800 ?
C16 H16 0.9800 ?
C17 C18 1.523(5) ?
C17 H17 0.9800 ?
C18 H18A 0.9700 ?
C18 H18B 0.9700 ?
C19 C21 1.495(7) ?
C19 C20 1.502(8) ?
C20 H20A 0.9600 ?
C20 H20B 0.9600 ?
C20 H20C 0.9600 ?
C21 H21A 0.9600 ?
C21 H21B 0.9600 ?
C21 H21C 0.9600 ?
C22 C23 1.498(7) ?
C22 C24 1.500(6) ?
C23 H23A 0.9600 ?
C23 H23B 0.9600 ?
C23 H23C 0.9600 ?
C24 H24A 0.9600 ?
C24 H24B 0.9600 ?
C24 H24C 0.9600 ?

loop_
_geom_hbond_atom_site_label_D
_geom_hbond_atom_site_label_H
_geom_hbond_atom_site_label_A
_geom_hbond_distance_DH
_geom_hbond_distance_HA
_geom_hbond_distance_DA
_geom_hbond_angle_DHA
O1 H1 O2 0.92(4) 1.77(5) 2.609(4) 150(6)

loop_
_geom_torsion_atom_site_label_1
_geom_torsion_atom_site_label_2
_geom_torsion_atom_site_label_3
_geom_torsion_atom_site_label_4
_geom_torsion
_geom_torsion_publ_flag
C6 C1 C2 C3 -1.8(5) ?
C12 C1 C2 C3 176.6(3) ?
C1 C2 C3 C4 0.5(5) ?
C1 C2 C3 C7 179.0(3) ?
C2 C3 C4 O1 -179.3(3) ?
C7 C3 C4 O1 2.1(5) ?
C2 C3 C4 C5 1.1(5) ?
C7 C3 C4 C5 -177.4(3) ?
O1 C4 C5 C6 179.1(3) ?
C3 C4 C5 C6 -1.3(5) ?
O1 C4 C5 C11 -1.5(5) ?
C3 C4 C5 C11 178.1(3) ?
C2 C1 C6 C5 1.5(5) ?
C12 C1 C6 C5 -176.9(3) ?
C4 C5 C6 C1 0.0(5) ?
C11 C5 C6 C1 -179.4(3) ?
C2 C3 C7 C10 0.4(5) ?
C4 C3 C7 C10 178.8(4) ?
C2 C3 C7 C8 -120.0(4) ?
C4 C3 C7 C8 58.4(5) ?
C2 C3 C7 C9 119.5(4) ?
C4 C3 C7 C9 -62.0(5) ?
C6 C5 C11 O2 -177.4(4) ?
C4 C5 C11 O2 3.2(6) ?
C13 O3 C12 C1 -67.5(4) yes
C6 C1 C12 O3 -41.2(5) yes
C2 C1 C12 O3 140.5(3) yes
C12 O3 C13 C16 -84.1(3) yes
C12 O3 C13 C14 166.2(3) yes
C15 O4 C14 C17 158.6(3) ?
C15 O4 C14 C13 33.2(3) ?
O3 C13 C14 O4 79.3(3) ?
C16 C13 C14 O4 -36.5(3) ?
O3 C13 C14 C17 -39.1(4) ?
C16 C13 C14 C17 -154.9(3) ?
C14 O4 C15 O8 98.8(3) ?
C14 O4 C15 C16 -15.6(4) ?
C22 O8 C15 O4 -116.7(3) ?
C22 O8 C15 C16 -0.5(4) ?
C22 O7 C16 C13 130.5(3) ?
C22 O7 C16 C15 19.1(4) ?
O3 C13 C16 O7 160.8(3) ?
C14 C13 C16 O7 -85.1(3) ?
O3 C13 C16 C15 -87.4(3) ?
C14 C13 C16 C15 26.6(3) ?
O4 C15 C16 O7 107.1(3) ?
O8 C15 C16 O7 -11.4(4) ?
O4 C15 C16 C13 -8.3(4) ?
O8 C15 C16 C13 -126.7(3) ?
C19 O5 C17 C14 -127.5(3) ?
C19 O5 C17 C18 -5.7(4) ?
O4 C14 C17 O5 168.1(3) ?
C13 C14 C17 O5 -74.7(4) ?
O4 C14 C17 C18 52.2(4) ?
C13 C14 C17 C18 169.3(3) ?
C19 O6 C18 C17 -26.2(5) ?
O5 C17 C18 O6 19.1(4) ?
C14 C17 C18 O6 138.5(4) ?
C18 O6 C19 O5 23.4(5) ?
C18 O6 C19 C21 141.6(5) ?
C18 O6 C19 C20 -96.2(5) ?
C17 O5 C19 O6 -9.9(5) ?
C17 O5 C19 C21 -128.4(5) ?
C17 O5 C19 C20 109.8(5) ?
C15 O8 C22 O7 12.1(4) ?
C15 O8 C22 C23 129.2(4) ?
C15 O8 C22 C24 -107.3(4) ?
C16 O7 C22 O8 -19.8(4) ?
C16 O7 C22 C23 -136.8(4) ?
C16 O7 C22 C24 99.0(4) ?

loop_
_cod_related_entry_id
_cod_related_entry_database
_cod_related_entry_code
1 ChemSpider 21179223
